data_4070739
loop_
_publ_author_name
'Cheng, Xiaoyan'
'Zhang, Jianying'
'Song, Haibin'
'Cui, Chunming'

_publ_section_title
;
 Synthesis and Characterization of the Monomeric Vicinal Dianion
 Li~2~(THF)~3~[ArNC(SiMe~3~)~2~] and the Aluminum and Lithium Derivatives
 of the Amido Ligand [ArNCH(SiMe~3~)~2~]^-^
;
_journal_coden_ASTM ORGND7
_journal_issue 4
_journal_name_full Organometallics
_journal_page_first 678
_journal_page_last 682
_journal_paper_doi 10.1021/om700972a
_journal_volume 27
_journal_year 2008
_chemical_formula_moiety 'C23 H46 Li N O Si2'
_chemical_formula_sum 'C23 H46 Li N O Si2'
_chemical_formula_weight 415.73
_space_group_IT_number 14
_symmetry_cell_setting monoclinic
_symmetry_space_group_name_Hall '-P 2yn'
_symmetry_space_group_name_H-M 'P 1 21/n 1'
_atom_sites_solution_hydrogens geom
_atom_sites_solution_primary direct
_atom_sites_solution_secondary difmap
_audit_creation_method SHELXL-97
_cell_angle_alpha 90.00
_cell_angle_beta 101.203(2)
_cell_angle_gamma 90.00
_cell_formula_units_Z 4
_cell_length_a 9.9324(12)
_cell_length_b 17.397(2)
_cell_length_c 16.0983(18)
_cell_measurement_reflns_used 5726
_cell_measurement_temperature 113(2)
_cell_measurement_theta_max 27.9
_cell_measurement_theta_min 1.7
_cell_volume 2728.7(5)
_computing_cell_refinement CrystalClear
_computing_data_collection CrystalClear
_computing_data_reduction CrystalStructure
_computing_publication_material 'CrystalStructure 3.7.0'
_computing_structure_refinement 'SHELXL-97 (Sheldrick, 1997)'
_computing_structure_solution 'SHELXS-97 (Sheldrick, 1990)'
_diffrn_ambient_temperature 113(2)
_diffrn_detector_area_resol_mean 7.31
_diffrn_measured_fraction_theta_full 0.996
_diffrn_measured_fraction_theta_max 0.996
_diffrn_measurement_device_type 'Rigaku Saturn'
_diffrn_measurement_method \w
_diffrn_radiation_monochromator confocal
_diffrn_radiation_source 'rotating anode'
_diffrn_radiation_type MoK\a
_diffrn_radiation_wavelength 0.71070
_diffrn_reflns_av_R_equivalents 0.0483
_diffrn_reflns_av_sigmaI/netI 0.0467
_diffrn_reflns_limit_h_max 13
_diffrn_reflns_limit_h_min -13
_diffrn_reflns_limit_k_max 22
_diffrn_reflns_limit_k_min -22
_diffrn_reflns_limit_l_max 21
_diffrn_reflns_limit_l_min -21
_diffrn_reflns_number 25404
_diffrn_reflns_theta_full 27.88
_diffrn_reflns_theta_max 27.88
_diffrn_reflns_theta_min 1.74
_exptl_absorpt_coefficient_mu 0.142
_exptl_absorpt_correction_T_max 0.9860
_exptl_absorpt_correction_T_min 0.9668
_exptl_absorpt_correction_type multi-scan
_exptl_absorpt_process_details 'Jacobson, R. (1998) Private communication'
_exptl_crystal_colour colorless
_exptl_crystal_density_diffrn 1.012
_exptl_crystal_density_method 'not measured'
_exptl_crystal_description prism
_exptl_crystal_F_000 920
_exptl_crystal_size_max 0.24
_exptl_crystal_size_mid 0.18
_exptl_crystal_size_min 0.10
_refine_diff_density_max 0.255
_refine_diff_density_min -0.222
_refine_diff_density_rms 0.043
_refine_ls_extinction_method none
_refine_ls_goodness_of_fit_ref 1.086
_refine_ls_hydrogen_treatment mixed
_refine_ls_matrix_type full
_refine_ls_number_parameters 266
_refine_ls_number_reflns 6488
_refine_ls_number_restraints 0
_refine_ls_restrained_S_all 1.086
_refine_ls_R_factor_all 0.0658
_refine_ls_R_factor_gt 0.0498
_refine_ls_shift/su_max 0.001
_refine_ls_shift/su_mean 0.000
_refine_ls_structure_factor_coef Fsqd
_refine_ls_weighting_details 'calc w=1/[\s^2^(Fo^2^)+(0.0522P)^2^+0.3473P] where P=(Fo^2^+2Fc^2^)/3'
_refine_ls_weighting_scheme calc
_refine_ls_wR_factor_gt 0.1104
_refine_ls_wR_factor_ref 0.1179
_reflns_number_gt 5347
_reflns_number_total 6488
_reflns_threshold_expression >2sigma(I)
_cod_data_source_file om700972a-file007.cif
_cod_data_source_block shelxl
_cod_database_code 4070739

loop_
_symmetry_equiv_pos_as_xyz
'x, y, z'
'-x+1/2, y+1/2, -z+1/2'
'-x, -y, -z'
'x-1/2, -y-1/2, z-1/2'

loop_
_atom_site_label
_atom_site_type_symbol
_atom_site_fract_x
_atom_site_fract_y
_atom_site_fract_z
_atom_site_U_iso_or_equiv
_atom_site_adp_type
_atom_site_occupancy
_atom_site_symmetry_multiplicity
_atom_site_calc_flag
_atom_site_refinement_flags
Si1 Si 0.76988(5) 0.14096(2) 0.37785(3) 0.02444(12) Uani 1 1 d .
Si2 Si 0.65241(4) -0.02589(2) 0.31105(2) 0.02149(12) Uani 1 1 d .
O1 O 1.02249(13) -0.10120(7) 0.18005(8) 0.0410(3) Uani 1 1 d .
N1 N 0.82652(13) 0.05984(7) 0.23932(8) 0.0219(3) Uani 1 1 d .
C1 C 0.85742(16) 0.11794(8) 0.18624(10) 0.0245(3) Uani 1 1 d .
C2 C 0.99856(18) 0.14031(9) 0.19315(11) 0.0333(4) Uani 1 1 d .
C3 C 1.0326(2) 0.19848(10) 0.14127(14) 0.0461(5) Uani 1 1 d .
H3 H 1.1264 0.2124 0.1463 0.055 Uiso 1 1 calc R
C4 C 0.9357(2) 0.23633(10) 0.08315(14) 0.0486(6) Uani 1 1 d .
H4 H 0.9610 0.2776 0.0507 0.058 Uiso 1 1 calc R
C5 C 0.8003(2) 0.21299(9) 0.07297(11) 0.0385(5) Uani 1 1 d .
H5 H 0.7329 0.2382 0.0321 0.046 Uiso 1 1 calc R
C6 C 0.75983(18) 0.15360(9) 0.12091(10) 0.0281(4) Uani 1 1 d .
C7 C 1.11249(18) 0.10486(11) 0.25843(13) 0.0419(5) Uani 1 1 d .
H7 H 1.0699 0.0645 0.2893 0.050 Uiso 1 1 calc R
C8 C 1.1819(2) 0.16377(14) 0.32461(18) 0.0708(7) Uani 1 1 d .
H8A H 1.2285 0.2029 0.2967 0.106 Uiso 1 1 calc R
H8B H 1.2491 0.1375 0.3680 0.106 Uiso 1 1 calc R
H8C H 1.1122 0.1883 0.3512 0.106 Uiso 1 1 calc R
C9 C 1.2215(2) 0.06504(13) 0.21731(16) 0.0598(6) Uani 1 1 d .
H9A H 1.1769 0.0274 0.1756 0.090 Uiso 1 1 calc R
H9B H 1.2880 0.0388 0.2610 0.090 Uiso 1 1 calc R
H9C H 1.2690 0.1036 0.1891 0.090 Uiso 1 1 calc R
C10 C 0.61263(18) 0.12539(10) 0.09604(10) 0.0325(4) Uani 1 1 d .
H10 H 0.6029 0.0789 0.1310 0.039 Uiso 1 1 calc R
C11 C 0.5084(2) 0.18542(11) 0.11338(12) 0.0431(5) Uani 1 1 d .
H11A H 0.5273 0.1986 0.1737 0.065 Uiso 1 1 calc R
H11B H 0.4154 0.1643 0.0977 0.065 Uiso 1 1 calc R
H11C H 0.5158 0.2317 0.0798 0.065 Uiso 1 1 calc R
C12 C 0.5786(2) 0.10146(12) 0.00229(11) 0.0501(5) Uani 1 1 d .
H12A H 0.5807 0.1468 -0.0335 0.075 Uiso 1 1 calc R
H12B H 0.4870 0.0783 -0.0104 0.075 Uiso 1 1 calc R
H12C H 0.6466 0.0640 -0.0090 0.075 Uiso 1 1 calc R
C13 C 0.71282(15) 0.07260(8) 0.28698(9) 0.0201(3) Uani 1 1 d .
H13 H 0.6357 0.0979 0.2472 0.024 Uiso 1 1 calc R
C14 C 0.91884(19) 0.10080(10) 0.45483(11) 0.0390(4) Uani 1 1 d .
H14A H 0.9901 0.0842 0.4243 0.059 Uiso 1 1 calc R
H14B H 0.8883 0.0567 0.4843 0.059 Uiso 1 1 calc R
H14C H 0.9561 0.1404 0.4962 0.059 Uiso 1 1 calc R
C15 C 0.81479(19) 0.23699(9) 0.33824(11) 0.0355(4) Uani 1 1 d .
H15A H 0.8533 0.2699 0.3864 0.053 Uiso 1 1 calc R
H15B H 0.7320 0.2611 0.3055 0.053 Uiso 1 1 calc R
H15C H 0.8826 0.2303 0.3020 0.053 Uiso 1 1 calc R
C16 C 0.6299(2) 0.16246(11) 0.43790(12) 0.0417(5) Uani 1 1 d .
H16A H 0.6559 0.2071 0.4746 0.063 Uiso 1 1 calc R
H16B H 0.6163 0.1179 0.4726 0.063 Uiso 1 1 calc R
H16C H 0.5445 0.1736 0.3978 0.063 Uiso 1 1 calc R
C17 C 0.80285(17) -0.09273(9) 0.34261(11) 0.0317(4) Uani 1 1 d .
H17A H 0.7782 -0.1338 0.3786 0.048 Uiso 1 1 calc R
H17B H 0.8814 -0.0639 0.3739 0.048 Uiso 1 1 calc R
H17C H 0.8272 -0.1153 0.2917 0.048 Uiso 1 1 calc R
C18 C 0.54168(17) -0.06805(10) 0.21482(11) 0.0323(4) Uani 1 1 d .
H18A H 0.5139 -0.1201 0.2276 0.048 Uiso 1 1 calc R
H18B H 0.5931 -0.0702 0.1687 0.048 Uiso 1 1 calc R
H18C H 0.4599 -0.0360 0.1976 0.048 Uiso 1 1 calc R
C19 C 0.5532(2) -0.02855(10) 0.39864(12) 0.0394(4) Uani 1 1 d .
H19A H 0.4800 0.0101 0.3881 0.059 Uiso 1 1 calc R
H19B H 0.6148 -0.0174 0.4526 0.059 Uiso 1 1 calc R
H19C H 0.5127 -0.0797 0.4011 0.059 Uiso 1 1 calc R
C20 C 0.8690(3) -0.06537(15) 0.05263(13) 0.0639(7) Uani 1 1 d .
H20A H 0.7911 -0.0837 0.0762 0.096 Uiso 1 1 calc R
H20B H 0.8488 -0.0719 -0.0090 0.096 Uiso 1 1 calc R
H20C H 0.8850 -0.0109 0.0664 0.096 Uiso 1 1 calc R
C21 C 0.9938(2) -0.11039(13) 0.08944(14) 0.0569(6) Uani 1 1 d .
H21A H 0.9787 -0.1654 0.0748 0.068 Uiso 1 1 calc R
H21B H 1.0728 -0.0921 0.0657 0.068 Uiso 1 1 calc R
C22 C 1.1405(2) -0.14488(12) 0.22034(18) 0.0628(7) Uani 1 1 d .
H22A H 1.2210 -0.1305 0.1958 0.075 Uiso 1 1 calc R
H22B H 1.1228 -0.2004 0.2100 0.075 Uiso 1 1 calc R
C23 C 1.1705(2) -0.12962(13) 0.31337(17) 0.0627(7) Uani 1 1 d .
H23A H 1.1859 -0.0745 0.3234 0.094 Uiso 1 1 calc R
H23B H 1.2527 -0.1581 0.3399 0.094 Uiso 1 1 calc R
H23C H 1.0924 -0.1462 0.3379 0.094 Uiso 1 1 calc R
Li1 Li 0.9205(3) -0.03159(17) 0.2347(2) 0.0370(7) Uani 1 1 d .

loop_
_atom_site_aniso_label
_atom_site_aniso_U_11
_atom_site_aniso_U_22
_atom_site_aniso_U_33
_atom_site_aniso_U_23
_atom_site_aniso_U_13
_atom_site_aniso_U_12
Si1 0.0330(3) 0.0190(2) 0.0221(2) -0.00126(16) 0.00717(18) 0.00206(18)
Si2 0.0248(2) 0.0209(2) 0.0204(2) 0.00016(16) 0.00833(16) -0.00220(16)
O1 0.0412(7) 0.0317(7) 0.0554(8) -0.0081(6) 0.0229(6) 0.0047(6)
N1 0.0251(7) 0.0198(6) 0.0231(6) 0.0015(5) 0.0107(5) -0.0001(5)
C1 0.0348(9) 0.0165(7) 0.0268(8) -0.0047(6) 0.0170(7) -0.0035(6)
C2 0.0360(10) 0.0235(8) 0.0471(10) -0.0066(7) 0.0247(8) -0.0054(7)
C3 0.0534(12) 0.0263(9) 0.0719(14) -0.0068(9) 0.0450(11) -0.0099(9)
C4 0.0787(15) 0.0210(9) 0.0623(13) 0.0040(9) 0.0539(12) -0.0008(10)
C5 0.0680(13) 0.0205(8) 0.0356(9) 0.0048(7) 0.0315(9) 0.0075(8)
C6 0.0459(10) 0.0198(8) 0.0234(8) -0.0004(6) 0.0184(7) 0.0015(7)
C7 0.0285(9) 0.0394(11) 0.0612(13) -0.0069(9) 0.0171(9) -0.0103(8)
C8 0.0488(14) 0.0660(16) 0.095(2) -0.0217(14) 0.0077(13) -0.0241(12)
C9 0.0375(12) 0.0586(14) 0.0915(18) 0.0049(13) 0.0333(12) 0.0040(10)
C10 0.0450(10) 0.0290(9) 0.0224(8) 0.0061(7) 0.0041(7) 0.0014(8)
C11 0.0439(11) 0.0428(11) 0.0436(11) 0.0145(9) 0.0110(9) 0.0096(9)
C12 0.0729(15) 0.0482(12) 0.0247(9) 0.0048(8) -0.0018(9) 0.0025(11)
C13 0.0226(7) 0.0207(7) 0.0182(7) 0.0020(6) 0.0068(6) 0.0014(6)
C14 0.0496(11) 0.0313(9) 0.0301(9) -0.0045(7) -0.0071(8) 0.0023(8)
C15 0.0515(11) 0.0217(8) 0.0350(9) -0.0053(7) 0.0130(8) -0.0032(8)
C16 0.0560(12) 0.0331(10) 0.0428(10) -0.0078(8) 0.0266(9) 0.0031(9)
C17 0.0358(9) 0.0245(8) 0.0340(9) 0.0063(7) 0.0049(7) -0.0009(7)
C18 0.0297(9) 0.0312(9) 0.0353(9) -0.0063(7) 0.0050(7) -0.0033(7)
C19 0.0527(12) 0.0352(10) 0.0376(10) -0.0006(8) 0.0268(9) -0.0087(9)
C20 0.0781(17) 0.0780(17) 0.0378(12) -0.0129(11) 0.0167(12) -0.0081(14)
C21 0.0733(16) 0.0487(13) 0.0595(14) -0.0222(11) 0.0393(12) -0.0100(12)
C22 0.0453(13) 0.0372(12) 0.111(2) -0.0052(13) 0.0286(13) 0.0154(10)
C23 0.0422(12) 0.0491(13) 0.0932(19) 0.0130(13) 0.0042(12) 0.0137(10)
Li1 0.0366(17) 0.0326(16) 0.0448(17) -0.0018(13) 0.0149(14) 0.0070(13)

loop_
_atom_type_symbol
_atom_type_description
_atom_type_scat_dispersion_real
_atom_type_scat_dispersion_imag
_atom_type_scat_source
C C 0.0033 0.0016 'International Tables Vol C Tables 4.2.6.8 and 6.1.1.4'
H H 0.0000 0.0000 'International Tables Vol C Tables 4.2.6.8 and 6.1.1.4'
N N 0.0061 0.0033 'International Tables Vol C Tables 4.2.6.8 and 6.1.1.4'
O O 0.0106 0.0060 'International Tables Vol C Tables 4.2.6.8 and 6.1.1.4'
Li Li -0.0003 0.0001 'International Tables Vol C Tables 4.2.6.8 and 6.1.1.4'
Si Si 0.0817 0.0704 'International Tables Vol C Tables 4.2.6.8 and 6.1.1.4'

loop_
_geom_angle_atom_site_label_1
_geom_angle_atom_site_label_2
_geom_angle_atom_site_label_3
_geom_angle
C14 Si1 C15 110.40(9)
C14 Si1 C16 107.61(9)
C15 Si1 C16 104.28(8)
C14 Si1 C13 110.99(7)
C15 Si1 C13 110.75(7)
C16 Si1 C13 112.57(8)
C18 Si2 C19 107.70(8)
C18 Si2 C13 110.31(7)
C19 Si2 C13 114.43(7)
C18 Si2 C17 106.85(8)
C19 Si2 C17 106.73(8)
C13 Si2 C17 110.48(7)
C21 O1 C22 112.41(16)
C21 O1 Li1 121.39(16)
C22 O1 Li1 126.00(16)
C1 N1 C13 118.88(12)
C1 N1 Li1 115.11(13)
C13 N1 Li1 125.65(13)
N1 C1 C6 124.59(14)
N1 C1 C2 118.40(15)
C6 C1 C2 116.86(14)
C3 C2 C1 119.75(18)
C3 C2 C7 118.31(17)
C1 C2 C7 121.88(15)
C4 C3 C2 122.41(18)
C4 C3 H3 118.8
C2 C3 H3 118.8
C3 C4 C5 118.47(16)
C3 C4 H4 120.8
C5 C4 H4 120.8
C4 C5 C6 122.01(18)
C4 C5 H5 119.0
C6 C5 H5 119.0
C5 C6 C1 120.16(16)
C5 C6 C10 117.35(16)
C1 C6 C10 122.33(13)
C2 C7 C9 112.17(17)
C2 C7 C8 112.44(17)
C9 C7 C8 109.82(17)
C2 C7 H7 107.4
C9 C7 H7 107.4
C8 C7 H7 107.4
C7 C8 H8A 109.5
C7 C8 H8B 109.5
H8A C8 H8B 109.5
C7 C8 H8C 109.5
H8A C8 H8C 109.5
H8B C8 H8C 109.5
C7 C9 H9A 109.5
C7 C9 H9B 109.5
H9A C9 H9B 109.5
C7 C9 H9C 109.5
H9A C9 H9C 109.5
H9B C9 H9C 109.5
C6 C10 C11 112.39(14)
C6 C10 C12 111.24(15)
C11 C10 C12 109.60(15)
C6 C10 H10 107.8
C11 C10 H10 107.8
C12 C10 H10 107.8
C10 C11 H11A 109.5
C10 C11 H11B 109.5
H11A C11 H11B 109.5
C10 C11 H11C 109.5
H11A C11 H11C 109.5
H11B C11 H11C 109.5
C10 C12 H12A 109.5
C10 C12 H12B 109.5
H12A C12 H12B 109.5
C10 C12 H12C 109.5
H12A C12 H12C 109.5
H12B C12 H12C 109.5
N1 C13 Si2 105.83(9)
N1 C13 Si1 110.34(9)
Si2 C13 Si1 118.35(7)
N1 C13 H13 107.3
Si2 C13 H13 107.3
Si1 C13 H13 107.3
Si1 C14 H14A 109.5
Si1 C14 H14B 109.5
H14A C14 H14B 109.5
Si1 C14 H14C 109.5
H14A C14 H14C 109.5
H14B C14 H14C 109.5
Si1 C15 H15A 109.5
Si1 C15 H15B 109.5
H15A C15 H15B 109.5
Si1 C15 H15C 109.5
H15A C15 H15C 109.5
H15B C15 H15C 109.5
Si1 C16 H16A 109.5
Si1 C16 H16B 109.5
H16A C16 H16B 109.5
Si1 C16 H16C 109.5
H16A C16 H16C 109.5
H16B C16 H16C 109.5
Si2 C17 H17A 109.5
Si2 C17 H17B 109.5
H17A C17 H17B 109.5
Si2 C17 H17C 109.5
H17A C17 H17C 109.5
H17B C17 H17C 109.5
Si2 C18 H18A 109.5
Si2 C18 H18B 109.5
H18A C18 H18B 109.5
Si2 C18 H18C 109.5
H18A C18 H18C 109.5
H18B C18 H18C 109.5
Si2 C19 H19A 109.5
Si2 C19 H19B 109.5
H19A C19 H19B 109.5
Si2 C19 H19C 109.5
H19A C19 H19C 109.5
H19B C19 H19C 109.5
C21 C20 H20A 109.5
C21 C20 H20B 109.5
H20A C20 H20B 109.5
C21 C20 H20C 109.5
H20A C20 H20C 109.5
H20B C20 H20C 109.5
O1 C21 C20 109.31(16)
O1 C21 H21A 109.8
C20 C21 H21A 109.8
O1 C21 H21B 109.8
C20 C21 H21B 109.8
H21A C21 H21B 108.3
O1 C22 C23 110.11(17)
O1 C22 H22A 109.6
C23 C22 H22A 109.6
O1 C22 H22B 109.6
C23 C22 H22B 109.6
H22A C22 H22B 108.2
C22 C23 H23A 109.5
C22 C23 H23B 109.5
H23A C23 H23B 109.5
C22 C23 H23C 109.5
H23A C23 H23C 109.5
H23B C23 H23C 109.5
N1 Li1 O1 152.08(19)

loop_
_geom_bond_atom_site_label_1
_geom_bond_atom_site_label_2
_geom_bond_distance
Si1 C14 1.8710(17)
Si1 C15 1.8727(17)
Si1 C16 1.8790(17)
Si1 C13 1.8850(15)
Si2 C18 1.8669(16)
Si2 C19 1.8712(17)
Si2 C13 1.8806(15)
Si2 C17 1.8836(17)
O1 C21 1.440(2)
O1 C22 1.441(2)
O1 Li1 1.900(3)
N1 C1 1.3956(18)
N1 C13 1.4999(18)
N1 Li1 1.853(3)
C1 C6 1.426(2)
C1 C2 1.438(2)
C2 C3 1.395(2)
C2 C7 1.518(3)
C3 C4 1.374(3)
C3 H3 0.9500
C4 C5 1.383(3)
C4 H4 0.9500
C5 C6 1.395(2)
C5 H5 0.9500
C6 C10 1.520(2)
C7 C9 1.539(3)
C7 C8 1.541(3)
C7 H7 1.0000
C8 H8A 0.9800
C8 H8B 0.9800
C8 H8C 0.9800
C9 H9A 0.9800
C9 H9B 0.9800
C9 H9C 0.9800
C10 C11 1.534(2)
C10 C12 1.538(2)
C10 H10 1.0000
C11 H11A 0.9800
C11 H11B 0.9800
C11 H11C 0.9800
C12 H12A 0.9800
C12 H12B 0.9800
C12 H12C 0.9800
C13 H13 1.0000
C14 H14A 0.9800
C14 H14B 0.9800
C14 H14C 0.9800
C15 H15A 0.9800
C15 H15B 0.9800
C15 H15C 0.9800
C16 H16A 0.9800
C16 H16B 0.9800
C16 H16C 0.9800
C17 H17A 0.9800
C17 H17B 0.9800
C17 H17C 0.9800
C18 H18A 0.9800
C18 H18B 0.9800
C18 H18C 0.9800
C19 H19A 0.9800
C19 H19B 0.9800
C19 H19C 0.9800
C20 C21 1.488(3)
C20 H20A 0.9800
C20 H20B 0.9800
C20 H20C 0.9800
C21 H21A 0.9900
C21 H21B 0.9900
C22 C23 1.493(3)
C22 H22A 0.9900
C22 H22B 0.9900
C23 H23A 0.9800
C23 H23B 0.9800
C23 H23C 0.9800

loop_
_geom_torsion_atom_site_label_1
_geom_torsion_atom_site_label_2
_geom_torsion_atom_site_label_3
_geom_torsion_atom_site_label_4
_geom_torsion
C13 N1 C1 C6 -53.12(19)
Li1 N1 C1 C6 120.47(17)
C13 N1 C1 C2 131.47(14)
Li1 N1 C1 C2 -54.9(2)
N1 C1 C2 C3 -179.67(14)
C6 C1 C2 C3 4.6(2)
N1 C1 C2 C7 -2.5(2)
C6 C1 C2 C7 -178.24(14)
C1 C2 C3 C4 0.4(3)
C7 C2 C3 C4 -176.93(17)
C2 C3 C4 C5 -3.4(3)
C3 C4 C5 C6 1.3(3)
C4 C5 C6 C1 3.8(2)
C4 C5 C6 C10 -171.67(16)
N1 C1 C6 C5 177.96(14)
C2 C1 C6 C5 -6.6(2)
N1 C1 C6 C10 -6.8(2)
C2 C1 C6 C10 168.67(14)
C3 C2 C7 C9 -62.0(2)
C1 C2 C7 C9 120.76(18)
C3 C2 C7 C8 62.4(2)
C1 C2 C7 C8 -114.88(19)
C5 C6 C10 C11 -68.49(18)
C1 C6 C10 C11 116.14(16)
C5 C6 C10 C12 54.8(2)
C1 C6 C10 C12 -120.53(16)
C1 N1 C13 Si2 156.27(11)
Li1 N1 C13 Si2 -16.57(18)
C1 N1 C13 Si1 -74.57(14)
Li1 N1 C13 Si1 112.58(16)
C18 Si2 C13 N1 -77.42(11)
C19 Si2 C13 N1 160.97(10)
C17 Si2 C13 N1 40.49(11)
C18 Si2 C13 Si1 158.29(8)
C19 Si2 C13 Si1 36.68(12)
C17 Si2 C13 Si1 -83.80(10)
C14 Si1 C13 N1 -61.48(12)
C15 Si1 C13 N1 61.52(12)
C16 Si1 C13 N1 177.83(10)
C14 Si1 C13 Si2 60.55(11)
C15 Si1 C13 Si2 -176.44(9)
C16 Si1 C13 Si2 -60.13(11)
C22 O1 C21 C20 178.58(17)
Li1 O1 C21 C20 -6.2(3)
C21 O1 C22 C23 176.66(18)
Li1 O1 C22 C23 1.7(3)
C1 N1 Li1 O1 -20.5(5)
C13 N1 Li1 O1 152.6(3)
C21 O1 Li1 N1 -35.3(5)
C22 O1 Li1 N1 139.3(4)
